data_2010797
loop_
_publ_author_name
'Schulz Lang, Ernesto'
'Burrow, Robert A.'
'Diniz, Juraci'

_publ_section_title
;
 \b-Pyridinium dichloroiodide
;
_journal_issue 4
_journal_name_full 'Acta Crystallographica Section C'
_journal_page_first 471
_journal_page_last 472
_journal_paper_doi 10.1107/S0108270100000317
_journal_volume 56
_journal_year 2000
_chemical_formula_moiety 'C5 H6 N +, Cl2 I -'
_chemical_formula_sum 'C5 H6 Cl2 I N'
_chemical_formula_weight 277.91
_chemical_name_systematic '\b-Pyridinium dichloroiodide'
_space_group_IT_number 62
_symmetry_cell_setting orthorhombic
_symmetry_space_group_name_Hall '-P 2ac 2n'
_symmetry_space_group_name_H-M 'P n m a'
_cell_angle_alpha 90.00
_cell_angle_beta 90.00
_cell_angle_gamma 90.00
_cell_formula_units_Z 4
_cell_length_a 8.0390(5)
_cell_length_b 7.6940(16)
_cell_length_c 14.130(2)
_cell_measurement_reflns_used 25
_cell_measurement_temperature 208(2)
_cell_measurement_theta_max 16.3
_cell_measurement_theta_min 5.3
_cell_volume 874.0(2)
_computing_cell_refinement 'CAD-4 Software'
_computing_data_collection 'CAD-4 Software (Enraf-Nonius, 1994)'
_computing_data_reduction 'HELENA (Spek, 1995)'
_computing_molecular_graphics 'Ortep-3 for Windows (Farrugia, 1997)'
_computing_publication_material SHELXL97
_computing_structure_refinement 'SHELXL97 (Sheldrick, 1997b)'
_computing_structure_solution 'SHELXS97 (Sheldrick, 1997a)'
_diffrn_ambient_temperature 293(2)
_diffrn_measured_fraction_theta_full .911
_diffrn_measured_fraction_theta_max .911
_diffrn_measurement_device_type CAD4
_diffrn_measurement_method \w/2\q
_diffrn_radiation_monochromator graphite
_diffrn_radiation_source 'fine-focus sealed tube'
_diffrn_radiation_type MoK\a
_diffrn_radiation_wavelength .71073
_diffrn_reflns_av_R_equivalents .0749
_diffrn_reflns_av_sigmaI/netI .0698
_diffrn_reflns_limit_h_max 10
_diffrn_reflns_limit_h_min -1
_diffrn_reflns_limit_k_max 10
_diffrn_reflns_limit_k_min 0
_diffrn_reflns_limit_l_max 1
_diffrn_reflns_limit_l_min -18
_diffrn_reflns_number 1378
_diffrn_reflns_theta_full 27.96
_diffrn_reflns_theta_max 27.96
_diffrn_reflns_theta_min 3.01
_diffrn_standards_decay_% 5.3
_diffrn_standards_interval_count 200
_diffrn_standards_interval_time 60
_diffrn_standards_number 3
_exptl_absorpt_coefficient_mu 4.195
_exptl_absorpt_correction_T_max .811
_exptl_absorpt_correction_T_min .660
_exptl_absorpt_correction_type psi-scan
_exptl_absorpt_process_details '(North et al., 1968)'
_exptl_crystal_colour yellow
_exptl_crystal_density_diffrn 2.112
_exptl_crystal_density_method 'not measured'
_exptl_crystal_description Needle
_exptl_crystal_F_000 520
_exptl_crystal_size_max .20
_exptl_crystal_size_mid .10
_exptl_crystal_size_min .05
_refine_diff_density_max 1.919
_refine_diff_density_min -1.114
_refine_ls_extinction_method none
_refine_ls_goodness_of_fit_ref 1.046
_refine_ls_hydrogen_treatment mixed
_refine_ls_matrix_type full
_refine_ls_number_parameters 46
_refine_ls_number_reflns 1129
_refine_ls_number_restraints 0
_refine_ls_restrained_S_all 1.046
_refine_ls_R_factor_all .1069
_refine_ls_R_factor_gt .0569
_refine_ls_shift/su_max <0.001
_refine_ls_shift/su_mean .000
_refine_ls_structure_factor_coef Fsqd
_refine_ls_weighting_details 'w = 1/[\s^2^(Fo^2^)+(0.0715P)^2^] where P=(Fo^2^+2Fc^2^)/3'
_refine_ls_weighting_scheme calc
_refine_ls_wR_factor_ref .1410
_reflns_number_total 1129
_cod_data_source_file br1276.cif
_cod_data_source_block I
_cod_depositor_comments
;
 Correcting the _chemical_name_systematic data item value by changing it from
 '/b-Pyridinium Dichlroiodide' to '\b-Pyridinium dichloroiodide'.

 Antanas Vaitkus,
 2018-10-11

The following automatic conversions were performed:
'_symmetry_cell_setting' value 'Orthorhombic' changed to 'orthorhombic'
according to '/home/saulius/struct/CIF-dictionaries/cif_core.dic'
dictionary named 'cif_core.dic' version 2.4.1 from 2010-06-29.

Automatic conversion script
Id: cif_fix_enum 1527 2010-12-29 10:47:43Z saulius 

The following automatic conversions were performed:

'_symmetry_cell_setting' value 'Orthorhombic' changed to
'orthorhombic' according to
/home/saulius/struct/CIF-dictionaries/cif_core.dic dictionary named
'cif_core.dic' version 2.4.1 from 2010-06-29.

Automatic conversion script
Id: cif_fix_values 1715 2011-07-08 13:25:40Z adriana 

The following automatic conversions were performed:

'_refine_ls_weighting_scheme' value 'calc w =
1/[\s^2^(Fo^2^)+(0.0715P)^2^] where P=(Fo^2^+2Fc^2^)/3' was changed
to 'calc'. New tag '_refine_ls_weighting_details' was created. The
value of the new tag was set to 'w = 1/[\s^2^(Fo^2^)+(0.0715P)^2^]
where P=(Fo^2^+2Fc^2^)/3'.

Automatic conversion script
Id: cif_fix_values 3143 2015-03-26 13:38:13Z robertas 
;
_cod_original_sg_symbol_H-M P_n_m_a
_cod_database_code 2010797
_cod_database_fobs_code 2010797

loop_
_symmetry_equiv_pos_as_xyz
'x, y, z'
'-x+1/2, -y, z+1/2'
'x+1/2, -y+1/2, -z+1/2'
'-x, y+1/2, -z'
'-x, -y, -z'
'x-1/2, y, -z-1/2'
'-x-1/2, y-1/2, z-1/2'
'x, -y-1/2, z'

loop_
_atom_site_label
_atom_site_fract_x
_atom_site_fract_y
_atom_site_fract_z
_atom_site_U_iso_or_equiv
_atom_site_adp_type
_atom_site_calc_flag
_atom_site_refinement_flags
_atom_site_occupancy
_atom_site_disorder_assembly
_atom_site_disorder_group
_atom_site_type_symbol
I1 .01318(9) .2500 .07469(5) .0409(3) Uani d S 1 . . I
Cl1 .3121(4) .2500 .1339(3) .0600(9) Uani d S 1 . . Cl
Cl2 -.2858(4) .2500 .0144(2) .0654(10) Uani d S 1 . . Cl
C1 -.1723(12) .1601(11) -.2206(5) .054(2) Uani d P .83333 . 1 C
H1 -.1831 .0989 -.1642 .065 Uiso calc R 1 . 1 H
C2 -.1563(12) .0739(13) -.3042(6) .061(2) Uani d P .83333 . 1 C
H2 -.1530 -.0469 -.3050 .073 Uiso calc R 1 . 1 H
C3 -.1453(10) .1648(12) -.3867(5) .050(2) Uani d P .83333 . 1 C
H3 -.1376 .1051 -.4438 .060 Uiso calc R 1 . 1 H
N1 -.1723(12) .1601(11) -.2206(5) .054(2) Uani d P .16666 . 2 N
N2 -.1563(12) .0739(13) -.3042(6) .061(2) Uani d P .16666 . 2 N
N3 -.1453(10) .1648(12) -.3867(5) .050(2) Uani d P .16666 . 2 N

loop_
_atom_site_aniso_label
_atom_site_aniso_U_11
_atom_site_aniso_U_22
_atom_site_aniso_U_33
_atom_site_aniso_U_12
_atom_site_aniso_U_13
_atom_site_aniso_U_23
I1 .0529(5) .0353(4) .0345(4) .000 .0026(4) .000
Cl1 .0522(18) .063(2) .065(2) .000 -.0063(17) .000
Cl2 .0536(19) .090(3) .053(2) .000 -.0056(15) .000
C1 .088(6) .037(5) .038(4) -.002(5) .007(5) .005(4)
C2 .098(7) .033(5) .052(5) .004(5) .001(5) -.011(4)
C3 .060(5) .055(6) .034(4) .005(4) .010(4) -.010(4)
N1 .088(6) .037(5) .038(4) -.002(5) .007(5) .005(4)
N2 .098(7) .033(5) .052(5) .004(5) .001(5) -.011(4)
N3 .060(5) .055(6) .034(4) .005(4) .010(4) -.010(4)

loop_
_atom_type_symbol
_atom_type_description
_atom_type_scat_dispersion_real
_atom_type_scat_dispersion_imag
_atom_type_scat_source
C C .0033 .0016 'International Tables Vol C Tables 4.2.6.8 and 6.1.1.4'
H H .0000 .0000 'International Tables Vol C Tables 4.2.6.8 and 6.1.1.4'
I I -.4742 1.8119 'International Tables Vol C Tables 4.2.6.8 and 6.1.1.4'
Cl Cl .1484 .1585 'International Tables Vol C Tables 4.2.6.8 and 6.1.1.4'
N N .0061 .0033 'International Tables Vol C Tables 4.2.6.8 and 6.1.1.4'

loop_
_geom_angle_atom_site_label_1
_geom_angle_atom_site_label_2
_geom_angle_atom_site_label_3
_geom_angle_site_symmetry_1
_geom_angle_site_symmetry_3
_geom_angle
_geom_angle_publ_flag
Cl1 I1 Cl2 . 1 179.68(12) y
Cl1 I1 Cl2 . . 179.68(12) ?
Cl2 I1 Cl2 1 . .00(15) ?
Cl2 Cl2 I1 1 . 0(10) ?
C2 C1 C1 . 8_565 119.2(5) y
C1 C2 C3 . . 120.0(8) y
C3 C3 C2 8_565 . 120.9(5) y

loop_
_geom_bond_atom_site_label_1
_geom_bond_atom_site_label_2
_geom_bond_site_symmetry_2
_geom_bond_distance
_geom_bond_publ_flag
I1 Cl1 . 2.544(3) y
I1 Cl2 1 2.550(3) y
I1 Cl2 . 2.550(3) ?
Cl2 Cl2 1 .000(9) ?
C1 C2 . 1.361(11) y
C1 C1 8_565 1.384(17) y
C2 C3 . 1.363(11) y
C3 C3 8_565 1.312(18) y

loop_
_geom_hbond_atom_site_label_D
_geom_hbond_atom_site_label_H
_geom_hbond_atom_site_label_A
_geom_hbond_site_symmetry_A
_geom_hbond_distance_DH
_geom_hbond_distance_HA
_geom_hbond_distance_DA
_geom_hbond_angle_DHA
C1 H1 Cl1 5 .93 2.91 3.566(9) 128.8
C1 H1 Cl2 1 .93 2.90 3.512(8) 124.7
C3 H3 Cl1 6 .93 2.94 3.570(9) 126.6
C3 H3 Cl2 2_454 .93 2.86 3.527(9) 129.5
